data_1569345
loop_
_publ_author_name
'Deolka, Shubham'
'Govindarajan, R.'
'Khaskin, Eugene'
'Vasylevskyi, Serhii'
'Bahri, Janet'
'Fayzullin, Robert R.'
'Roy, Michael C.'
'Khusnutdinova, Julia R.'

_publ_section_title
;
 Oxygen transfer reactivity mediated by nickel perfluoroalkyl complexes
 using molecular oxygen as a terminal oxidant
;
_journal_issue 25
_journal_name_full 'Chemical Science'
_journal_page_first 7026
_journal_page_last 7035
_journal_paper_doi 10.1039/D3SC01861J
_journal_volume 14
_journal_year 2023
_chemical_formula_moiety 'C24 H18 F22 N2 Ni2 O5'
_chemical_formula_sum 'C24 H18 F22 N2 Ni2 O5'
_chemical_formula_weight 949.82
_space_group_crystal_system triclinic
_space_group_IT_number 2
_space_group_name_Hall '-P 1'
_space_group_name_H-M_alt 'P -1'
_atom_sites_solution_hydrogens geom
_atom_sites_solution_primary dual
_audit_creation_date 2022-03-16
_audit_creation_method
;
Olex2 1.5
(compiled 2021.12.09 svn.r5202d8cf for OlexSys, GUI svn.r6439)
;
_audit_update_record
;
2023-02-14 deposited with the CCDC.	2023-06-05 downloaded from the CCDC.
;
_cell_angle_alpha 99.235(3)
_cell_angle_beta 93.899(3)
_cell_angle_gamma 94.115(4)
_cell_formula_units_Z 4
_cell_length_a 12.2434(3)
_cell_length_b 13.7951(3)
_cell_length_c 19.1053(4)
_cell_measurement_reflns_used 25632
_cell_measurement_temperature 100
_cell_measurement_theta_max 79.2160
_cell_measurement_theta_min 3.2640
_cell_volume 3166.45(13)
_computing_cell_refinement 'CrysAlisPro 1.171.40.54a (Rigaku OD, 2019)'
_computing_data_collection 'CrysAlisPro 1.171.40.54a (Rigaku OD, 2019)'
_computing_data_reduction 'CrysAlisPro 1.171.40.54a (Rigaku OD, 2019)'
_computing_molecular_graphics 'Olex2 1.5 (Dolomanov et al., 2009)'
_computing_publication_material 'Olex2 1.5 (Dolomanov et al., 2009)'
_computing_structure_refinement 'SHELXL 2016/6 (Sheldrick, 2015)'
_computing_structure_solution 'SHELXT 2014/5 (Sheldrick, 2014)'
_diffrn_ambient_temperature 100
_diffrn_detector 'CCD plate'
_diffrn_detector_area_resol_mean 5.8140
_diffrn_measured_fraction_theta_full 0.994
_diffrn_measured_fraction_theta_max 0.959
_diffrn_measurement_details
;
List of Runs (angles in degrees, time in seconds):

  # Type    Start    End  Width  t~exp~   \w     \q     \k     \f   Frames
#--------------------------------------------------------------------------
  1  \w     22.00 139.00   0.50   21.00    --   49.60  57.00 -30.00  234
  2  \w    -40.00  85.00   0.50   21.00    --   49.60 -19.00 150.00  250
  3  \w    -40.00  85.00   0.50   21.00    --   49.60 -82.00-120.00  250
  4  \w     24.00 139.00   0.50   21.00    --   49.60  38.00  90.00  230
  5  \w    -40.00  85.00   0.50   21.00    --   49.60 -82.00 150.00  250
  6  \w     22.00 139.00   0.50   21.00    --   49.60  57.00   0.00  234
  7  \w     14.00 139.00   0.50   21.00    --   49.60  19.00  60.00  250
  8  \w     21.00 146.00   0.50  120.00    --  110.20 -82.00 150.00  250
  9  \w     75.00 200.00   0.50  120.00    --  110.20  82.00 120.00  250
 10  \w     21.00 146.00   0.50  120.00    --  110.20 -82.00  30.00  250
 11  \w     21.00 146.00   0.50  120.00    --  110.20 -82.00-150.00  250
 12  \w     21.00 139.00   0.50  120.00    --  110.20 -61.00-150.00  236
 13  \w     21.00 146.00   0.50  120.00    --  110.20 -82.00 120.00  250
 14  \w     21.00 156.00   0.50  120.00    --  110.20 -15.00-150.00  270
 15  \w     21.00 138.00   0.50  120.00    --  110.20 -30.00-120.00  234
 16  \w     65.00 200.00   0.50  120.00    --  110.20  15.00-120.00  270
 17  \w     21.00 138.00   0.50  120.00    --  110.20 -30.00  90.00  234
 18  \w     21.00 146.00   0.50  120.00    --  110.20 -82.00 -60.00  250
 19  \w     21.00 146.00   0.50  120.00    --  110.20 -82.00 -90.00  250
 20  \w     21.00  83.50   0.50  120.00    --  110.20 -82.00  60.00  125
;
_diffrn_measurement_device 'four-circle diffractometer'
_diffrn_measurement_device_type 'XtaLAB AFC12 (RINC): Kappa dual offset/far'
_diffrn_measurement_method '\w scans'
_diffrn_orient_matrix_type 'CrysAlisPro convention (1999,Acta A55,543-557)'
_diffrn_orient_matrix_UB_11 -0.1263867000
_diffrn_orient_matrix_UB_12 -0.0034845000
_diffrn_orient_matrix_UB_13 -0.0057748000
_diffrn_orient_matrix_UB_21 -0.0034346000
_diffrn_orient_matrix_UB_22 -0.0545903000
_diffrn_orient_matrix_UB_23 -0.0771711000
_diffrn_orient_matrix_UB_31 -0.0058148000
_diffrn_orient_matrix_UB_32 -0.0994960000
_diffrn_orient_matrix_UB_33 0.0270006000
_diffrn_radiation_monochromator mirror
_diffrn_radiation_probe x-ray
_diffrn_radiation_type 'Cu K\a'
_diffrn_radiation_wavelength 1.54184
_diffrn_reflns_av_R_equivalents 0.0782
_diffrn_reflns_av_unetI/netI 0.0491
_diffrn_reflns_Laue_measured_fraction_full 0.994
_diffrn_reflns_Laue_measured_fraction_max 0.959
_diffrn_reflns_limit_h_max 15
_diffrn_reflns_limit_h_min -15
_diffrn_reflns_limit_k_max 16
_diffrn_reflns_limit_k_min -17
_diffrn_reflns_limit_l_max 24
_diffrn_reflns_limit_l_min -22
_diffrn_reflns_number 51998
_diffrn_reflns_point_group_measured_fraction_full 0.994
_diffrn_reflns_point_group_measured_fraction_max 0.959
_diffrn_reflns_theta_full 67.684
_diffrn_reflns_theta_max 81.035
_diffrn_reflns_theta_min 3.631
_diffrn_source 'micro-focus sealed X-ray tube'
_diffrn_source_type 'Rigaku (Cu) X-ray Source'
_exptl_absorpt_coefficient_mu 3.096
_exptl_absorpt_correction_T_max 1.00000
_exptl_absorpt_correction_T_min 0.81090
_exptl_absorpt_correction_type multi-scan
_exptl_absorpt_process_details
;
CrysAlisPro 1.171.40.54a (Rigaku Oxford Diffraction, 2019)
Empirical absorption correction using spherical harmonics,
 implemented in SCALE3 ABSPACK scaling algorithm.
;
_exptl_crystal_colour 'clear light yellow'
_exptl_crystal_colour_lustre clear
_exptl_crystal_colour_modifier light
_exptl_crystal_colour_primary yellow
_exptl_crystal_density_diffrn 1.992
_exptl_crystal_description block
_exptl_crystal_F_000 1880
_exptl_crystal_size_max 0.043
_exptl_crystal_size_mid 0.034
_exptl_crystal_size_min 0.022
_refine_diff_density_max 1.216
_refine_diff_density_min -1.823
_refine_diff_density_rms 0.125
_refine_ls_extinction_method none
_refine_ls_goodness_of_fit_ref 1.092
_refine_ls_hydrogen_treatment constr
_refine_ls_matrix_type full
_refine_ls_number_parameters 995
_refine_ls_number_reflns 13390
_refine_ls_number_restraints 0
_refine_ls_restrained_S_all 1.092
_refine_ls_R_factor_all 0.0827
_refine_ls_R_factor_gt 0.0694
_refine_ls_shift/su_max 0.001
_refine_ls_shift/su_mean 0.000
_refine_ls_structure_factor_coef Fsqd
_refine_ls_weighting_details 'w=1/[\s^2^(Fo^2^)+(0.1150P)^2^+4.8955P] where P=(Fo^2^+2Fc^2^)/3'
_refine_ls_weighting_scheme calc
_refine_ls_wR_factor_gt 0.1911
_refine_ls_wR_factor_ref 0.2021
_reflns_Friedel_coverage 0.000
_reflns_number_gt 10553
_reflns_number_total 13390
_reflns_threshold_expression 'I > 2\s(I)'
_cod_data_source_file d3sc01861j3.cif
_cod_data_source_block jk1252
_cod_database_code 1569345
_shelx_shelxl_version_number 2016/6
_chemical_oxdiff_formula C20H12N4O2Ni1F10
_shelx_space_group_comment
;
The symmetry employed for this shelxl refinement is uniquely defined
by the following loop, which should always be used as a source of
symmetry information in preference to the above space-group names.
They are only intended as comments.
;
_shelx_estimated_absorpt_t_max 0.935
_shelx_estimated_absorpt_t_min 0.878
_olex2_refinement_description
;
1. Fixed Uiso
 At 1.2 times of:
  All C(H) groups, All C(H,H) groups
 At 1.5 times of:
  All C(H,H,H) groups
2.a Secondary CH2 refined with riding coordinates:
 C24(H24A,H24B), C25(H25A,H25B), C26(H26A,H26B), C27(H27A,H27B), C45(H45A,
 H45B), C46(H46A,H46B), C47(H47A,H47B), C48(H48A,H48B)
2.b Aromatic/amide H refined with riding coordinates:
 C16(H16), C17(H17), C20(H20), C21(H21), C37(H37), C38(H38), C41(H41), C42(H42)
2.c Idealised Me refined as rotating group:
 C14(H14A,H14B,H14C), C23(H23A,H23B,H23C), C35(H35A,H35B,H35C), C44(H44A,H44B,
 H44C)
;
_olex2_submission_special_instructions 'No special instructions were received'
_oxdiff_exptl_absorpt_empirical_details
;
Empirical correction (ABSPACK) includes:
- Absorption correction using spherical harmonics
- Frame scaling
;
_oxdiff_exptl_absorpt_empirical_full_max 2.830
_oxdiff_exptl_absorpt_empirical_full_min 0.557

loop_
_space_group_symop_operation_xyz
'x, y, z'
'-x, -y, -z'

loop_
_atom_site_label
_atom_site_type_symbol
_atom_site_fract_x
_atom_site_fract_y
_atom_site_fract_z
_atom_site_U_iso_or_equiv
_atom_site_adp_type
_atom_site_occupancy
_atom_site_site_symmetry_order
_atom_site_calc_flag
_atom_site_refinement_flags_posn
_atom_site_refinement_flags_adp
_atom_site_refinement_flags_occupancy
_atom_site_disorder_assembly
_atom_site_disorder_group
Ni1 Ni 0.76698(5) 0.77166(5) 1.08647(3) 0.01794(15) Uani 1 1 d . . . . .
F1 F 0.67748(18) 0.68972(17) 1.00556(12) 0.0232(5) Uani 1 1 d . . . . .
O1 O 0.9085(2) 0.7352(2) 1.04121(14) 0.0233(6) Uani 1 1 d . . . . .
N1 N 0.8540(3) 0.8441(2) 1.18087(16) 0.0197(6) Uani 1 1 d . . . . .
C1 C 0.5254(4) 0.6860(4) 0.8938(2) 0.0309(9) Uani 1 1 d . . . . .
Ni2 Ni 0.68912(5) 0.70172(5) 0.90816(3) 0.02212(16) Uani 1 1 d . . . . .
O2 O 0.8507(2) 0.7133(2) 0.92357(15) 0.0256(6) Uani 1 1 d . . . . .
N2 N 0.7898(2) 0.6860(2) 1.17378(17) 0.0201(6) Uani 1 1 d . . . . .
C2 C 0.6969(4) 0.7218(3) 0.8063(2) 0.0286(9) Uani 1 1 d . . . . .
F3 F 0.8492(3) 1.0370(3) 0.95622(19) 0.0547(8) Uani 1 1 d . . . . .
O3 O 0.6907(2) 0.8452(2) 0.92757(15) 0.0291(6) Uani 1 1 d . . . . .
C3 C 0.6952(3) 0.5577(3) 0.8795(2) 0.0278(8) Uani 1 1 d . . . . .
F4 F 0.7223(3) 1.0745(2) 1.02552(18) 0.0584(9) Uani 1 1 d . . . . .
O4 O 0.7671(2) 0.8931(2) 1.04049(15) 0.0272(6) Uani 1 1 d . . . . .
F5 F 0.6814(3) 1.0297(2) 0.91338(18) 0.0572(9) Uani 1 1 d . . . . .
O5 O 0.6218(2) 0.8070(2) 1.13002(15) 0.0240(6) Uani 1 1 d . . . . .
F6 F 0.4947(2) 0.8136(2) 0.98816(14) 0.0379(6) Uani 1 1 d . . . . .
F7 F 0.3565(2) 0.7451(3) 0.91672(17) 0.0486(8) Uani 1 1 d . . . . .
C7 C 0.8089(4) 0.7613(3) 0.7860(2) 0.0317(9) Uani 1 1 d . . . . .
F8 F 0.4735(2) 0.8460(2) 0.88129(15) 0.0430(7) Uani 1 1 d . . . . .
C8 C 0.4639(4) 0.7762(4) 0.9207(2) 0.0354(10) Uani 1 1 d . . . . .
F9 F 0.4848(2) 0.6529(2) 0.82592(13) 0.0358(6) Uani 1 1 d . . . . .
C9 C 0.7439(5) 1.0125(4) 0.9688(3) 0.0386(11) Uani 1 1 d . . . . .
F10 F 0.4916(2) 0.6159(2) 0.93212(14) 0.0345(6) Uani 1 1 d . . . . .
C10 C 0.7315(3) 0.9045(3) 0.9804(2) 0.0242(8) Uani 1 1 d . . . . .
F11 F 0.6266(2) 0.7889(2) 0.79415(14) 0.0370(6) Uani 1 1 d . . . . .
C11 C 0.7137(4) 0.4980(3) 0.9406(2) 0.0307(9) Uani 1 1 d . . . . .
F12 F 0.6658(2) 0.6393(2) 0.75787(13) 0.0353(6) Uani 1 1 d . . . . .
C12 C 0.9191(3) 0.7215(3) 0.9762(2) 0.0226(7) Uani 1 1 d . . . . .
F13 F 0.7943(3) 0.7828(2) 0.72005(15) 0.0444(7) Uani 1 1 d . . . . .
C13 C 1.0374(4) 0.7116(4) 0.9533(2) 0.0364(10) Uani 1 1 d . . . . .
F14 F 0.8841(2) 0.6969(2) 0.78432(14) 0.0356(6) Uani 1 1 d . . . . .
C14 C 0.7173(4) 0.5141(3) 1.1545(2) 0.0304(9) Uani 1 1 d . . . . .
H14A H 0.670825 0.533435 1.116164 0.046 Uiso 1 1 calc R U . . .
H14B H 0.671998 0.476321 1.182767 0.046 Uiso 1 1 calc R U . . .
H14C H 0.773354 0.473352 1.134024 0.046 Uiso 1 1 calc R U . . .
F15 F 0.8482(2) 0.8444(2) 0.82844(14) 0.0356(6) Uani 1 1 d . . . . .
C15 C 0.7724(3) 0.6049(3) 1.2015(2) 0.0235(8) Uani 1 1 d . . . . .
F16 F 0.6068(2) 0.5091(2) 0.83956(14) 0.0361(6) Uani 1 1 d . . . . .
C16 C 0.8053(3) 0.6021(3) 1.2741(2) 0.0261(8) Uani 1 1 d . . . . .
H16 H 0.791579 0.542902 1.292667 0.031 Uiso 1 1 calc R U . . .
F17 F 0.7831(2) 0.54311(19) 0.84031(13) 0.0328(5) Uani 1 1 d . . . . .
C17 C 0.8569(3) 0.6847(3) 1.3176(2) 0.0247(8) Uani 1 1 d . . . . .
H17 H 0.878825 0.682856 1.366048 0.030 Uiso 1 1 calc R U . . .
F18 F 0.7283(3) 0.4048(2) 0.91234(16) 0.0424(7) Uani 1 1 d . . . . .
C18 C 0.8764(3) 0.7722(3) 1.2887(2) 0.0216(7) Uani 1 1 d . . . . .
F19 F 0.8034(2) 0.53258(19) 0.98374(14) 0.0337(6) Uani 1 1 d . . . . .
C19 C 0.8404(3) 0.7674(3) 1.2168(2) 0.0198(7) Uani 1 1 d . . . . .
F20 F 0.6279(2) 0.4941(2) 0.97982(14) 0.0371(6) Uani 1 1 d . . . . .
C20 C 0.9288(3) 0.8636(3) 1.3242(2) 0.0261(8) Uani 1 1 d . . . . .
H20 H 0.954825 0.871219 1.372950 0.031 Uiso 1 1 calc R U . . .
F21 F 1.0635(2) 0.7783(3) 0.91162(17) 0.0536(9) Uani 1 1 d . . . . .
C21 C 0.9416(3) 0.9403(3) 1.2877(2) 0.0269(8) Uani 1 1 d . . . . .
H21 H 0.975937 1.001906 1.311329 0.032 Uiso 1 1 calc R U . . .
F22 F 1.0456(3) 0.6244(3) 0.9143(2) 0.0627(10) Uani 1 1 d . . . . .
C22 C 0.9037(3) 0.9287(3) 1.2145(2) 0.0236(8) Uani 1 1 d . . . . .
F23 F 1.1131(2) 0.7261(3) 1.00723(15) 0.0452(8) Uani 1 1 d . . . . .
C23 C 0.9190(4) 1.0115(3) 1.1733(2) 0.0307(9) Uani 1 1 d . . . . .
H23A H 0.933575 0.985035 1.124402 0.046 Uiso 1 1 calc R U . . .
H23B H 0.981138 1.057158 1.195758 0.046 Uiso 1 1 calc R U . . .
H23C H 0.852151 1.046578 1.172696 0.046 Uiso 1 1 calc R U . . .
C24 C 0.5899(4) 0.9047(3) 1.1546(2) 0.0314(9) Uani 1 1 d . . . . .
H24A H 0.567021 0.937145 1.114027 0.038 Uiso 1 1 calc R U . . .
H24B H 0.651139 0.946124 1.183833 0.038 Uiso 1 1 calc R U . . .
C25 C 0.4945(4) 0.8875(4) 1.1987(3) 0.0346(10) Uani 1 1 d . . . . .
H25A H 0.445394 0.941705 1.200436 0.042 Uiso 1 1 calc R U . . .
H25B H 0.520437 0.881138 1.247855 0.042 Uiso 1 1 calc R U . . .
C26 C 0.4370(4) 0.7915(3) 1.1590(2) 0.0321(9) Uani 1 1 d . . . . .
H26A H 0.386615 0.803072 1.118994 0.039 Uiso 1 1 calc R U . . .
H26B H 0.394763 0.756421 1.191162 0.039 Uiso 1 1 calc R U . . .
C27 C 0.5315(3) 0.7336(3) 1.1322(2) 0.0278(8) Uani 1 1 d . . . . .
H27A H 0.552189 0.687766 1.164819 0.033 Uiso 1 1 calc R U . . .
H27B H 0.510785 0.695064 1.084192 0.033 Uiso 1 1 calc R U . . .
F2 F 0.31453(19) 0.78899(18) 0.50105(12) 0.0264(5) Uani 1 1 d . . . . .
Ni3 Ni 0.28981(6) 0.76349(6) 0.59445(4) 0.02928(18) Uani 1 1 d . . . . .
N3 N 0.1436(3) 0.6827(3) 0.31302(17) 0.0238(7) Uani 1 1 d . . . . .
Ni4 Ni 0.22569(5) 0.72876(5) 0.41342(3) 0.01884(15) Uani 1 1 d . . . . .
N4 N 0.2200(3) 0.8389(3) 0.3399(2) 0.0287(8) Uani 1 1 d . . . . .
C4 C 0.3194(4) 0.9045(4) 0.6362(3) 0.0403(11) Uani 1 1 d . . . . .
C5 C 0.2671(4) 0.7279(4) 0.6915(2) 0.0403(11) Uani 1 1 d . . . . .
O6 O 0.0866(2) 0.7737(2) 0.45898(14) 0.0238(6) Uani 1 1 d . . . . .
C6 C 0.4489(4) 0.7409(5) 0.6074(3) 0.0433(12) Uani 1 1 d . . . . .
O7 O 0.1341(2) 0.7902(2) 0.57823(15) 0.0264(6) Uani 1 1 d . . . . .
O8 O 0.2462(3) 0.6218(2) 0.56278(15) 0.0357(7) Uani 1 1 d . . . . .
O9 O 0.2030(2) 0.5959(2) 0.44388(15) 0.0279(6) Uani 1 1 d . . . . .
O10 O 0.3700(2) 0.6923(2) 0.36946(15) 0.0242(6) Uani 1 1 d . . . . .
F24 F -0.1194(2) 0.7932(3) 0.49050(15) 0.0428(7) Uani 1 1 d . . . . .
F25 F -0.0335(2) 0.9294(2) 0.54383(19) 0.0480(8) Uani 1 1 d . . . . .
F26 F -0.0722(2) 0.8147(3) 0.60219(15) 0.0458(7) Uani 1 1 d . . . . .
F27 F 0.2290(2) 0.9667(2) 0.53954(18) 0.0430(7) Uani 1 1 d . . . . .
F28 F 0.4077(2) 0.9714(2) 0.54531(19) 0.0491(8) Uani 1 1 d . . . . .
C28 C 0.1467(5) 0.7117(4) 0.7085(2) 0.0410(11) Uani 1 1 d . . . . .
F29 F 0.3283(3) 1.0684(2) 0.6214(2) 0.0589(9) Uani 1 1 d . . . . .
C29 C 0.3203(4) 0.9775(4) 0.5828(3) 0.0460(13) Uani 1 1 d . . . . .
F30 F 0.4151(2) 0.9255(3) 0.67876(17) 0.0500(8) Uani 1 1 d . . . . .
C30 C 0.4816(5) 0.6400(5) 0.5713(3) 0.0497(14) Uani 1 1 d . . . . .
F31 F 0.2375(2) 0.9299(2) 0.67844(16) 0.0431(7) Uani 1 1 d . . . . .
C31 C 0.2127(4) 0.5733(3) 0.5038(2) 0.0301(9) Uani 1 1 d . . . . .
F32 F 0.0880(3) 0.6462(2) 0.65884(14) 0.0434(7) Uani 1 1 d . . . . .
C32 C 0.1763(4) 0.4643(3) 0.5080(2) 0.0367(10) Uani 1 1 d . . . . .
F33 F 0.0962(2) 0.7932(2) 0.71833(15) 0.0408(6) Uani 1 1 d . . . . .
C33 C 0.0727(3) 0.7929(3) 0.5234(2) 0.0220(7) Uani 1 1 d . . . . .
F34 F 0.1463(3) 0.6740(3) 0.76940(15) 0.0555(9) Uani 1 1 d . . . . .
C34 C -0.0400(3) 0.8308(3) 0.5400(2) 0.0266(8) Uani 1 1 d . . . . .
F35 F 0.3154(3) 0.7956(3) 0.74626(15) 0.0499(8) Uani 1 1 d . . . . .
C35 C 0.3083(5) 1.0033(4) 0.3800(4) 0.0535(15) Uani 1 1 d . . . . .
H35A H 0.365590 1.039734 0.358809 0.080 Uiso 1 1 calc R U . . .
H35B H 0.342107 0.971597 0.417382 0.080 Uiso 1 1 calc R U . . .
H35C H 0.256785 1.049019 0.400487 0.080 Uiso 1 1 calc R U . . .
F36 F 0.3108(3) 0.6420(3) 0.69627(15) 0.0509(8) Uani 1 1 d . . . . .
C36 C 0.2474(4) 0.9258(4) 0.3233(3) 0.0412(12) Uani 1 1 d . . . . .
F37 F 0.4883(3) 0.7514(3) 0.67544(16) 0.0579(9) Uani 1 1 d . . . . .
C37 C 0.2212(4) 0.9474(5) 0.2543(4) 0.0517(17) Uani 1 1 d . . . . .
H37 H 0.241990 1.010845 0.243832 0.062 Uiso 1 1 calc R U . . .
F38 F 0.5026(2) 0.8083(3) 0.57611(16) 0.0472(7) Uani 1 1 d . . . . .
C38 C 0.1666(5) 0.8780(5) 0.2032(3) 0.0555(19) Uani 1 1 d . . . . .
H38 H 0.148388 0.892765 0.157211 0.067 Uiso 1 1 calc R U . . .
F39 F 0.4487(3) 0.6204(2) 0.50309(15) 0.0450(7) Uani 1 1 d . . . . .
C39 C 0.1368(4) 0.7828(5) 0.2191(3) 0.0423(13) Uani 1 1 d . . . . .
F40 F 0.5919(3) 0.6432(3) 0.57588(19) 0.0634(10) Uani 1 1 d . . . . .
C40 C 0.1652(3) 0.7684(4) 0.2883(2) 0.0282(9) Uani 1 1 d . . . . .
F41 F 0.4461(3) 0.5650(3) 0.60285(17) 0.0560(9) Uani 1 1 d . . . . .
C41 C 0.0811(4) 0.7027(5) 0.1729(2) 0.0467(14) Uani 1 1 d . . . . .
H41 H 0.058518 0.708580 0.125306 0.056 Uiso 1 1 calc R U . . .
F42 F 0.2529(3) 0.4219(3) 0.5402(2) 0.0631(10) Uani 1 1 d . . . . .
C42 C 0.0599(4) 0.6167(5) 0.1971(2) 0.0432(13) Uani 1 1 d . . . . .
H42 H 0.023374 0.561671 0.165778 0.052 Uiso 1 1 calc R U . . .
F43 F 0.1490(4) 0.4096(2) 0.44489(19) 0.0738(13) Uani 1 1 d . . . . .
C43 C 0.0918(3) 0.6075(4) 0.2693(2) 0.0309(9) Uani 1 1 d . . . . .
F44 F 0.0883(3) 0.4585(2) 0.5452(2) 0.0616(10) Uani 1 1 d . . . . .
C44 C 0.0696(4) 0.5137(3) 0.2964(3) 0.0365(10) Uani 1 1 d . . . . .
H44A H 0.035247 0.526807 0.341430 0.055 Uiso 1 1 calc R U . . .
H44B H 0.138886 0.484023 0.304155 0.055 Uiso 1 1 calc R U . . .
H44C H 0.020142 0.468289 0.261524 0.055 Uiso 1 1 calc R U . . .
C45 C 0.4682(3) 0.7598(3) 0.3798(3) 0.0300(9) Uani 1 1 d . . . . .
H45A H 0.480077 0.793626 0.429815 0.036 Uiso 1 1 calc R U . . .
H45B H 0.462783 0.810059 0.348343 0.036 Uiso 1 1 calc R U . . .
C46 C 0.5614(4) 0.6948(4) 0.3605(3) 0.0418(11) Uani 1 1 d . . . . .
H46A H 0.619566 0.730760 0.338898 0.050 Uiso 1 1 calc R U . . .
H46B H 0.594191 0.671578 0.403014 0.050 Uiso 1 1 calc R U . . .
C47 C 0.5049(4) 0.6096(4) 0.3074(3) 0.0358(10) Uani 1 1 d . . . . .
H47A H 0.544195 0.549323 0.307654 0.043 Uiso 1 1 calc R U . . .
H47B H 0.500507 0.625719 0.258740 0.043 Uiso 1 1 calc R U . . .
C48 C 0.3913(4) 0.5961(3) 0.3335(3) 0.0331(9) Uani 1 1 d . . . . .
H48A H 0.335820 0.572820 0.292994 0.040 Uiso 1 1 calc R U . . .
H48B H 0.389672 0.547759 0.366551 0.040 Uiso 1 1 calc R U . . .

loop_
_atom_site_aniso_label
_atom_site_aniso_U_11
_atom_site_aniso_U_22
_atom_site_aniso_U_33
_atom_site_aniso_U_23
_atom_site_aniso_U_13
_atom_site_aniso_U_12
Ni1 0.0235(3) 0.0166(3) 0.0139(3) 0.0040(2) 0.0004(2) 0.0004(2)
F1 0.0272(11) 0.0229(11) 0.0198(11) 0.0041(9) 0.0027(8) 0.0007(9)
O1 0.0271(13) 0.0263(15) 0.0169(12) 0.0040(11) 0.0028(10) 0.0039(11)
N1 0.0239(14) 0.0189(15) 0.0155(14) 0.0016(12) 0.0006(11) 0.0002(12)
C1 0.031(2) 0.039(2) 0.0213(19) 0.0047(18) -0.0042(16) 0.0013(18)
Ni2 0.0252(3) 0.0249(4) 0.0160(3) 0.0031(3) 0.0007(2) 0.0015(3)
O2 0.0277(13) 0.0286(15) 0.0212(14) 0.0069(12) 0.0024(11) 0.0005(11)
N2 0.0227(14) 0.0181(15) 0.0200(15) 0.0050(12) 0.0009(12) 0.0010(12)
C2 0.042(2) 0.030(2) 0.0130(17) 0.0038(16) -0.0006(16) 0.0012(18)
F3 0.0584(19) 0.0467(19) 0.063(2) 0.0248(17) 0.0079(16) -0.0084(15)
O3 0.0373(15) 0.0291(16) 0.0218(14) 0.0071(12) -0.0002(12) 0.0059(12)
C3 0.033(2) 0.025(2) 0.0232(19) -0.0004(16) 0.0051(16) -0.0029(16)
F4 0.103(3) 0.0257(15) 0.0504(19) 0.0076(14) 0.0143(19) 0.0178(16)
O4 0.0374(15) 0.0237(15) 0.0222(14) 0.0086(12) 0.0025(12) 0.0037(12)
F5 0.082(2) 0.0428(18) 0.0517(19) 0.0259(16) -0.0093(17) 0.0105(17)
O5 0.0234(13) 0.0217(14) 0.0276(14) 0.0045(11) 0.0041(11) 0.0026(10)
F6 0.0382(14) 0.0491(17) 0.0260(13) 0.0023(12) 0.0010(11) 0.0113(12)
F7 0.0304(13) 0.061(2) 0.0525(18) 0.0039(16) 0.0011(13) 0.0082(13)
C7 0.044(2) 0.032(2) 0.022(2) 0.0124(18) 0.0082(18) 0.0030(18)
F8 0.0460(15) 0.0478(18) 0.0381(15) 0.0136(13) -0.0020(12) 0.0151(13)
C8 0.028(2) 0.049(3) 0.029(2) 0.005(2) -0.0005(17) 0.0085(19)
F9 0.0357(13) 0.0451(16) 0.0236(12) 0.0026(11) -0.0058(10) -0.0033(11)
C9 0.064(3) 0.025(2) 0.029(2) 0.0116(19) 0.005(2) 0.006(2)
F10 0.0321(12) 0.0419(15) 0.0283(13) 0.0068(11) 0.0009(10) -0.0058(11)
C10 0.034(2) 0.022(2) 0.0178(18) 0.0076(15) 0.0033(15) 0.0018(15)
F11 0.0432(14) 0.0456(16) 0.0248(12) 0.0138(12) -0.0035(11) 0.0095(12)
C11 0.039(2) 0.024(2) 0.027(2) -0.0027(17) 0.0067(17) -0.0006(17)
F12 0.0464(14) 0.0391(15) 0.0177(11) -0.0001(11) -0.0003(10) -0.0019(12)
C12 0.0236(17) 0.026(2) 0.0180(17) 0.0037(15) 0.0016(14) 0.0016(14)
F13 0.0578(17) 0.0533(19) 0.0266(13) 0.0185(13) 0.0094(12) 0.0031(14)
C13 0.032(2) 0.053(3) 0.023(2) 0.003(2) 0.0032(17) 0.007(2)
F14 0.0437(14) 0.0362(15) 0.0292(13) 0.0080(11) 0.0102(11) 0.0056(11)
C14 0.038(2) 0.019(2) 0.033(2) 0.0070(17) 0.0018(18) -0.0046(16)
F15 0.0466(15) 0.0301(14) 0.0308(13) 0.0085(11) 0.0071(11) -0.0030(11)
C15 0.0254(17) 0.0222(19) 0.0247(19) 0.0083(16) 0.0031(15) 0.0043(14)
F16 0.0446(14) 0.0322(14) 0.0266(13) -0.0038(11) 0.0011(11) -0.0092(11)
C16 0.0277(18) 0.029(2) 0.025(2) 0.0129(17) 0.0062(15) 0.0049(16)
F17 0.0427(14) 0.0285(13) 0.0271(12) 0.0002(10) 0.0125(11) 0.0039(10)
C17 0.0246(17) 0.034(2) 0.0173(17) 0.0092(16) 0.0001(14) 0.0050(16)
F18 0.0664(19) 0.0212(13) 0.0389(15) -0.0002(11) 0.0119(14) 0.0029(12)
C18 0.0229(17) 0.0248(19) 0.0174(17) 0.0027(15) 0.0023(14) 0.0043(14)
F19 0.0417(14) 0.0270(13) 0.0331(13) 0.0087(11) -0.0001(11) 0.0033(10)
C19 0.0208(16) 0.0214(18) 0.0194(17) 0.0076(15) 0.0044(13) 0.0036(13)
F20 0.0478(15) 0.0331(14) 0.0307(13) 0.0061(11) 0.0116(12) -0.0031(12)
C20 0.0278(18) 0.031(2) 0.0176(18) -0.0011(16) -0.0027(14) 0.0034(16)
F21 0.0394(15) 0.086(3) 0.0418(17) 0.0302(17) 0.0092(13) -0.0032(15)
C21 0.0280(19) 0.027(2) 0.0225(19) -0.0041(16) -0.0009(15) 0.0003(15)
F22 0.0442(17) 0.057(2) 0.080(3) -0.0180(19) 0.0164(17) 0.0152(15)
C22 0.0244(17) 0.0204(19) 0.0250(19) 0.0005(15) 0.0028(15) 0.0015(14)
F23 0.0265(12) 0.082(2) 0.0284(14) 0.0121(14) 0.0017(10) 0.0082(13)
C23 0.036(2) 0.020(2) 0.035(2) 0.0023(17) 0.0010(18) -0.0057(16)
C24 0.036(2) 0.024(2) 0.034(2) 0.0015(18) 0.0093(18) 0.0079(17)
C25 0.031(2) 0.038(3) 0.034(2) 0.002(2) 0.0075(18) 0.0054(18)
C26 0.029(2) 0.034(2) 0.034(2) 0.0061(19) 0.0057(17) 0.0044(17)
C27 0.0262(18) 0.025(2) 0.034(2) 0.0069(17) 0.0077(16) -0.0004(15)
F2 0.0284(11) 0.0267(12) 0.0227(11) 0.0005(9) -0.0015(9) 0.0033(9)
Ni3 0.0318(4) 0.0362(4) 0.0183(3) -0.0013(3) -0.0039(3) 0.0109(3)
N3 0.0246(15) 0.0315(19) 0.0162(15) 0.0056(13) 0.0027(12) 0.0046(13)
Ni4 0.0231(3) 0.0187(3) 0.0152(3) 0.0052(2) 0.0000(2) 0.0012(2)
N4 0.0249(16) 0.0315(19) 0.037(2) 0.0237(16) 0.0075(14) 0.0054(14)
C4 0.028(2) 0.050(3) 0.036(2) -0.013(2) 0.0013(18) 0.003(2)
C5 0.049(3) 0.048(3) 0.022(2) 0.001(2) -0.0047(19) 0.017(2)
O6 0.0254(13) 0.0277(15) 0.0187(13) 0.0043(11) 0.0016(10) 0.0029(11)
C6 0.037(2) 0.065(4) 0.027(2) 0.003(2) -0.0057(19) 0.017(2)
O7 0.0324(14) 0.0258(15) 0.0202(13) 0.0028(11) -0.0023(11) 0.0020(11)
O8 0.060(2) 0.0313(17) 0.0174(14) 0.0033(12) 0.0034(13) 0.0155(15)
O9 0.0380(15) 0.0264(15) 0.0221(14) 0.0100(12) 0.0056(12) 0.0050(12)
O10 0.0230(13) 0.0226(14) 0.0277(14) 0.0044(12) 0.0035(11) 0.0042(10)
F24 0.0260(12) 0.068(2) 0.0291(14) -0.0080(13) -0.0009(10) 0.0060(12)
F25 0.0425(15) 0.0311(15) 0.072(2) 0.0074(15) 0.0127(15) 0.0125(12)
F26 0.0401(15) 0.072(2) 0.0322(14) 0.0197(14) 0.0143(12) 0.0136(14)
F27 0.0375(14) 0.0275(14) 0.065(2) 0.0094(14) 0.0082(13) -0.0003(11)
F28 0.0369(14) 0.0442(18) 0.063(2) -0.0012(15) 0.0134(14) -0.0076(12)
C28 0.062(3) 0.039(3) 0.024(2) 0.007(2) 0.009(2) 0.010(2)
F29 0.062(2) 0.0286(16) 0.079(2) -0.0131(16) 0.0177(18) -0.0103(14)
C29 0.040(3) 0.032(3) 0.060(3) -0.011(2) 0.014(2) -0.007(2)
F30 0.0393(15) 0.058(2) 0.0418(17) -0.0177(15) -0.0042(13) -0.0074(14)
C30 0.054(3) 0.070(4) 0.029(2) 0.011(3) 0.000(2) 0.033(3)
F31 0.0424(15) 0.0375(16) 0.0434(16) -0.0143(13) 0.0110(12) 0.0022(12)
C31 0.043(2) 0.024(2) 0.028(2) 0.0140(17) 0.0114(18) 0.0102(18)
F32 0.0649(19) 0.0385(16) 0.0266(13) 0.0050(12) 0.0074(13) 0.0002(14)
C32 0.060(3) 0.024(2) 0.029(2) 0.0086(18) 0.011(2) 0.009(2)
F33 0.0493(16) 0.0421(16) 0.0303(14) -0.0006(12) 0.0066(12) 0.0100(13)
C33 0.0259(17) 0.0192(18) 0.0207(18) 0.0038(15) 0.0007(14) 0.0003(14)
F34 0.078(2) 0.072(2) 0.0215(14) 0.0136(14) 0.0083(14) 0.0194(18)
C34 0.033(2) 0.029(2) 0.0170(18) 0.0037(16) 0.0012(15) 0.0012(16)
F35 0.0563(18) 0.068(2) 0.0204(13) -0.0057(13) -0.0070(12) 0.0127(16)
C35 0.043(3) 0.029(3) 0.093(5) 0.022(3) 0.010(3) 0.001(2)
F36 0.073(2) 0.058(2) 0.0281(14) 0.0145(14) 0.0019(14) 0.0295(17)
C36 0.027(2) 0.042(3) 0.064(3) 0.031(3) 0.012(2) 0.0096(19)
F37 0.0496(17) 0.092(3) 0.0298(15) 0.0001(16) -0.0111(13) 0.0243(18)
C37 0.039(3) 0.065(4) 0.072(4) 0.054(4) 0.025(3) 0.022(3)
F38 0.0341(14) 0.061(2) 0.0425(17) -0.0007(15) -0.0058(12) 0.0060(13)
C38 0.045(3) 0.091(5) 0.053(3) 0.056(4) 0.029(3) 0.039(3)
F39 0.0594(18) 0.0517(18) 0.0286(14) 0.0092(13) 0.0055(13) 0.0288(15)
C39 0.030(2) 0.078(4) 0.031(2) 0.033(3) 0.0134(18) 0.024(2)
F40 0.0484(18) 0.093(3) 0.053(2) 0.0127(19) -0.0006(15) 0.0363(19)
C40 0.0205(17) 0.045(3) 0.024(2) 0.0153(18) 0.0076(15) 0.0085(17)
F41 0.074(2) 0.062(2) 0.0416(17) 0.0226(16) 0.0083(16) 0.0357(18)
C41 0.038(2) 0.089(4) 0.018(2) 0.014(2) 0.0035(18) 0.028(3)
F42 0.068(2) 0.0410(19) 0.090(3) 0.0333(19) 0.004(2) 0.0203(16)
C42 0.030(2) 0.073(4) 0.021(2) -0.011(2) -0.0036(17) 0.019(2)
F43 0.151(4) 0.0253(16) 0.0430(19) 0.0098(14) 0.006(2) -0.010(2)
C43 0.0239(18) 0.045(3) 0.0207(19) -0.0072(18) 0.0016(15) 0.0086(17)
F44 0.069(2) 0.0376(18) 0.087(3) 0.0218(18) 0.035(2) 0.0072(15)
C44 0.035(2) 0.028(2) 0.042(3) -0.007(2) 0.0007(19) -0.0028(18)
C45 0.0236(18) 0.030(2) 0.038(2) 0.0076(19) 0.0077(17) 0.0008(16)
C46 0.028(2) 0.042(3) 0.055(3) 0.004(2) 0.003(2) 0.0087(19)
C47 0.036(2) 0.033(2) 0.041(3) 0.008(2) 0.014(2) 0.0070(18)
C48 0.038(2) 0.025(2) 0.036(2) 0.0017(18) 0.0130(19) 0.0081(18)

loop_
_atom_type_symbol
_atom_type_description
_atom_type_scat_dispersion_real
_atom_type_scat_dispersion_imag
_atom_type_scat_source
C C 0.0181 0.0091 'International Tables Vol C Tables 4.2.6.8 and 6.1.1.4'
H H 0.0000 0.0000 'International Tables Vol C Tables 4.2.6.8 and 6.1.1.4'
F F 0.0727 0.0534 'International Tables Vol C Tables 4.2.6.8 and 6.1.1.4'
N N 0.0311 0.0180 'International Tables Vol C Tables 4.2.6.8 and 6.1.1.4'
Ni Ni -3.0029 0.5091 'International Tables Vol C Tables 4.2.6.8 and 6.1.1.4'
O O 0.0492 0.0322 'International Tables Vol C Tables 4.2.6.8 and 6.1.1.4'

loop_
_geom_angle_atom_site_label_1
_geom_angle_atom_site_label_2
_geom_angle_atom_site_label_3
_geom_angle
_geom_angle_site_symmetry_1
_geom_angle_site_symmetry_3
_geom_angle_publ_flag
F1 Ni1 O1 90.80(10) . . ?
F1 Ni1 N1 171.97(11) . . ?
F1 Ni1 N2 109.51(11) . . ?
F1 Ni1 O4 93.10(11) . . ?
F1 Ni1 O5 87.87(11) . . ?
O1 Ni1 N1 92.25(12) . . ?
O1 Ni1 N2 95.28(11) . . ?
O1 Ni1 O5 178.65(12) . . ?
N1 Ni1 N2 62.81(12) . . ?
O4 Ni1 O1 90.33(12) . . ?
O4 Ni1 N1 94.30(13) . . ?
O4 Ni1 N2 156.57(13) . . ?
O4 Ni1 O5 89.50(12) . . ?
O5 Ni1 N1 89.10(12) . . ?
O5 Ni1 N2 85.40(11) . . ?
Ni2 F1 Ni1 124.55(12) . . ?
C12 O1 Ni1 124.8(3) . . ?
C19 N1 Ni1 95.3(2) . . ?
C22 N1 Ni1 145.3(3) . . ?
C22 N1 C19 119.2(3) . . ?
C8 C1 Ni2 117.0(3) . . ?
F9 C1 Ni2 114.6(3) . . ?
F9 C1 C8 106.6(3) . . ?
F9 C1 F10 106.1(4) . . ?
F10 C1 Ni2 106.4(3) . . ?
F10 C1 C8 105.1(4) . . ?
F1 Ni2 C1 88.58(14) . . ?
F1 Ni2 O2 90.35(11) . . ?
F1 Ni2 C2 176.61(15) . . ?
F1 Ni2 O3 93.08(11) . . ?
F1 Ni2 C3 92.36(14) . . ?
C1 Ni2 C2 89.93(18) . . ?
O2 Ni2 C1 178.18(16) . . ?
O2 Ni2 C2 91.22(15) . . ?
O2 Ni2 C3 88.12(15) . . ?
O3 Ni2 C1 91.99(17) . . ?
O3 Ni2 O2 89.54(13) . . ?
O3 Ni2 C2 83.93(16) . . ?
O3 Ni2 C3 174.09(15) . . ?
C3 Ni2 C1 90.45(19) . . ?
C3 Ni2 C2 90.69(18) . . ?
C12 O2 Ni2 135.7(3) . . ?
C15 N2 Ni1 151.5(3) . . ?
C15 N2 C19 117.9(3) . . ?
C19 N2 Ni1 90.3(2) . . ?
C7 C2 Ni2 116.4(3) . . ?
F11 C2 Ni2 107.7(3) . . ?
F11 C2 C7 105.9(3) . . ?
F11 C2 F12 106.6(3) . . ?
F12 C2 Ni2 113.8(3) . . ?
F12 C2 C7 105.8(3) . . ?
C10 O3 Ni2 129.6(3) . . ?
C11 C3 Ni2 116.2(3) . . ?
F16 C3 Ni2 116.2(3) . . ?
F16 C3 C11 104.3(3) . . ?
F16 C3 F17 106.6(3) . . ?
F17 C3 Ni2 108.0(3) . . ?
F17 C3 C11 104.6(3) . . ?
C10 O4 Ni1 130.8(3) . . ?
C24 O5 Ni1 126.8(2) . . ?
C24 O5 C27 110.4(3) . . ?
C27 O5 Ni1 122.5(2) . . ?
F13 C7 C2 107.6(4) . . ?
F14 C7 C2 113.6(4) . . ?
F14 C7 F13 107.0(4) . . ?
F14 C7 F15 109.0(4) . . ?
F15 C7 C2 112.3(4) . . ?
F15 C7 F13 106.9(3) . . ?
F6 C8 C1 112.1(4) . . ?
F6 C8 F7 107.7(4) . . ?
F7 C8 C1 106.9(4) . . ?
F8 C8 C1 113.1(4) . . ?
F8 C8 F6 109.6(4) . . ?
F8 C8 F7 107.1(4) . . ?
F3 C9 C10 109.6(4) . . ?
F4 C9 F3 106.5(4) . . ?
F4 C9 F5 108.3(4) . . ?
F4 C9 C10 112.2(4) . . ?
F5 C9 F3 106.4(4) . . ?
F5 C9 C10 113.4(4) . . ?
O3 C10 C9 114.4(4) . . ?
O4 C10 O3 132.2(4) . . ?
O4 C10 C9 113.3(4) . . ?
F18 C11 C3 108.7(3) . . ?
F19 C11 C3 112.7(4) . . ?
F19 C11 F18 107.0(4) . . ?
F20 C11 C3 112.8(4) . . ?
F20 C11 F18 106.8(4) . . ?
F20 C11 F19 108.6(3) . . ?
O1 C12 O2 131.8(4) . . ?
O1 C12 C13 116.7(3) . . ?
O2 C12 C13 111.5(3) . . ?
F21 C13 C12 110.5(4) . . ?
F22 C13 C12 111.0(4) . . ?
F22 C13 F21 105.8(4) . . ?
F23 C13 C12 113.4(4) . . ?
F23 C13 F21 106.6(4) . . ?
F23 C13 F22 109.2(4) . . ?
H14A C14 H14B 109.5 . . ?
H14A C14 H14C 109.5 . . ?
H14B C14 H14C 109.5 . . ?
C15 C14 H14A 109.5 . . ?
C15 C14 H14B 109.5 . . ?
C15 C14 H14C 109.5 . . ?
N2 C15 C14 118.6(4) . . ?
N2 C15 C16 121.4(4) . . ?
C16 C15 C14 120.0(4) . . ?
C15 C16 H16 119.7 . . ?
C17 C16 C15 120.6(4) . . ?
C17 C16 H16 119.7 . . ?
C16 C17 H17 120.7 . . ?
C16 C17 C18 118.7(3) . . ?
C18 C17 H17 120.7 . . ?
C17 C18 C20 127.2(4) . . ?
C19 C18 C17 116.3(4) . . ?
C19 C18 C20 116.6(4) . . ?
N1 C19 N2 111.2(3) . . ?
N1 C19 C18 123.7(4) . . ?
N2 C19 C18 125.1(4) . . ?
C18 C20 H20 120.3 . . ?
C21 C20 C18 119.3(4) . . ?
C21 C20 H20 120.3 . . ?
C20 C21 H21 119.8 . . ?
C20 C21 C22 120.5(4) . . ?
C22 C21 H21 119.8 . . ?
N1 C22 C21 120.8(4) . . ?
N1 C22 C23 118.0(4) . . ?
C21 C22 C23 121.2(4) . . ?
C22 C23 H23A 109.5 . . ?
C22 C23 H23B 109.5 . . ?
C22 C23 H23C 109.5 . . ?
H23A C23 H23B 109.5 . . ?
H23A C23 H23C 109.5 . . ?
H23B C23 H23C 109.5 . . ?
O5 C24 H24A 110.9 . . ?
O5 C24 H24B 110.9 . . ?
O5 C24 C25 104.2(4) . . ?
H24A C24 H24B 108.9 . . ?
C25 C24 H24A 110.9 . . ?
C25 C24 H24B 110.9 . . ?
C24 C25 H25A 111.2 . . ?
C24 C25 H25B 111.2 . . ?
C24 C25 C26 102.7(4) . . ?
H25A C25 H25B 109.1 . . ?
C26 C25 H25A 111.2 . . ?
C26 C25 H25B 111.2 . . ?
C25 C26 H26A 111.1 . . ?
C25 C26 H26B 111.1 . . ?
C25 C26 C27 103.3(4) . . ?
H26A C26 H26B 109.1 . . ?
C27 C26 H26A 111.1 . . ?
C27 C26 H26B 111.1 . . ?
O5 C27 C26 105.5(3) . . ?
O5 C27 H27A 110.6 . . ?
O5 C27 H27B 110.6 . . ?
C26 C27 H27A 110.6 . . ?
C26 C27 H27B 110.6 . . ?
H27A C27 H27B 108.8 . . ?
Ni3 F2 Ni4 125.32(13) . . ?
F2 Ni3 C4 92.18(18) . . ?
F2 Ni3 C5 176.35(17) . . ?
F2 Ni3 C6 88.15(17) . . ?
F2 Ni3 O7 89.34(11) . . ?
F2 Ni3 O8 94.42(12) . . ?
C4 Ni3 C5 91.0(2) . . ?
C4 Ni3 C6 91.7(2) . . ?
C4 Ni3 O7 87.13(16) . . ?
C6 Ni3 C5 89.9(2) . . ?
O7 Ni3 C5 92.65(17) . . ?
O7 Ni3 C6 177.19(19) . . ?
O8 Ni3 C4 172.21(18) . . ?
O8 Ni3 C5 82.57(18) . . ?
O8 Ni3 C6 92.6(2) . . ?
O8 Ni3 O7 88.81(14) . . ?
C40 N3 Ni4 96.2(3) . . ?
C43 N3 Ni4 145.1(3) . . ?
C43 N3 C40 118.5(4) . . ?
F2 Ni4 N3 170.80(12) . . ?
F2 Ni4 N4 108.49(13) . . ?
F2 Ni4 O6 89.72(11) . . ?
F2 Ni4 O9 94.17(11) . . ?
F2 Ni4 O10 88.02(11) . . ?
N3 Ni4 N4 62.81(14) . . ?
O6 Ni4 N3 93.57(12) . . ?
O6 Ni4 N4 92.56(12) . . ?
O6 Ni4 O10 176.50(12) . . ?
O9 Ni4 N3 94.36(13) . . ?
O9 Ni4 N4 157.04(14) . . ?
O9 Ni4 O6 91.18(12) . . ?
O9 Ni4 O10 91.66(12) . . ?
O10 Ni4 N3 88.27(12) . . ?
O10 Ni4 N4 85.62(12) . . ?
C36 N4 Ni4 152.1(4) . . ?
C36 N4 C40 118.1(4) . . ?
C40 N4 Ni4 89.5(2) . . ?
C29 C4 Ni3 115.9(3) . . ?
F30 C4 Ni3 113.9(4) . . ?
F30 C4 C29 106.8(4) . . ?
F31 C4 Ni3 108.0(3) . . ?
F31 C4 C29 105.2(4) . . ?
F31 C4 F30 106.3(4) . . ?
C28 C5 Ni3 115.7(3) . . ?
F35 C5 Ni3 113.8(4) . . ?
F35 C5 C28 105.3(4) . . ?
F36 C5 Ni3 109.1(3) . . ?
F36 C5 C28 105.3(5) . . ?
F36 C5 F35 107.1(4) . . ?
C33 O6 Ni4 127.6(3) . . ?
C30 C6 Ni3 116.0(4) . . ?
F37 C6 Ni3 114.0(3) . . ?
F37 C6 C30 105.9(4) . . ?
F37 C6 F38 109.0(5) . . ?
F38 C6 Ni3 105.8(3) . . ?
F38 C6 C30 105.8(4) . . ?
C33 O7 Ni3 133.4(3) . . ?
C31 O8 Ni3 132.3(3) . . ?
C31 O9 Ni4 129.9(3) . . ?
C45 O10 Ni4 122.3(2) . . ?
C48 O10 Ni4 125.8(2) . . ?
C48 O10 C45 111.4(3) . . ?
F32 C28 C5 112.3(4) . . ?
F32 C28 F34 106.6(4) . . ?
F33 C28 C5 113.6(5) . . ?
F33 C28 F32 108.8(4) . . ?
F33 C28 F34 107.5(4) . . ?
F34 C28 C5 107.7(4) . . ?
F27 C29 C4 112.8(4) . . ?
F27 C29 F29 108.3(5) . . ?
F28 C29 C4 111.7(5) . . ?
F28 C29 F27 110.2(5) . . ?
F28 C29 F29 107.0(4) . . ?
F29 C29 C4 106.7(5) . . ?
F39 C30 C6 112.4(4) . . ?
F39 C30 F40 106.7(4) . . ?
F39 C30 F41 109.3(5) . . ?
F40 C30 C6 108.0(5) . . ?
F41 C30 C6 113.3(4) . . ?
F41 C30 F40 106.8(4) . . ?
O8 C31 C32 112.5(4) . . ?
O9 C31 O8 132.0(4) . . ?
O9 C31 C32 115.5(4) . . ?
F42 C32 C31 112.1(4) . . ?
F42 C32 F43 107.6(4) . . ?
F42 C32 F44 106.3(4) . . ?
F43 C32 C31 113.2(4) . . ?
F43 C32 F44 106.3(5) . . ?
F44 C32 C31 110.9(4) . . ?
O6 C33 O7 132.3(4) . . ?
O6 C33 C34 114.6(3) . . ?
O7 C33 C34 113.0(3) . . ?
F24 C34 F25 107.3(4) . . ?
F24 C34 C33 112.8(3) . . ?
F25 C34 C33 109.2(3) . . ?
F26 C34 F24 107.8(4) . . ?
F26 C34 F25 105.2(4) . . ?
F26 C34 C33 114.0(3) . . ?
H35A C35 H35B 109.5 . . ?
H35A C35 H35C 109.5 . . ?
H35B C35 H35C 109.5 . . ?
C36 C35 H35A 109.5 . . ?
C36 C35 H35B 109.5 . . ?
C36 C35 H35C 109.5 . . ?
N4 C36 C35 118.1(5) . . ?
N4 C36 C37 121.8(6) . . ?
C37 C36 C35 120.1(5) . . ?
C36 C37 H37 119.8 . . ?
C38 C37 C36 120.3(5) . . ?
C38 C37 H37 119.8 . . ?
C37 C38 H38 120.2 . . ?
C37 C38 C39 119.5(5) . . ?
C39 C38 H38 120.2 . . ?
C40 C39 C38 116.2(6) . . ?
C40 C39 C41 116.7(5) . . ?
C41 C39 C38 127.1(5) . . ?
N3 C40 N4 111.3(3) . . ?
N3 C40 C39 124.6(5) . . ?
N4 C40 C39 124.1(5) . . ?
C39 C41 H41 120.5 . . ?
C42 C41 C39 119.1(4) . . ?
C42 C41 H41 120.5 . . ?
C41 C42 H42 119.5 . . ?
C41 C42 C43 121.0(5) . . ?
C43 C42 H42 119.5 . . ?
N3 C43 C42 120.2(5) . . ?
N3 C43 C44 118.3(4) . . ?
C42 C43 C44 121.6(4) . . ?
C43 C44 H44A 109.5 . . ?
C43 C44 H44B 109.5 . . ?
C43 C44 H44C 109.5 . . ?
H44A C44 H44B 109.5 . . ?
H44A C44 H44C 109.5 . . ?
H44B C44 H44C 109.5 . . ?
O10 C45 H45A 110.8 . . ?
O10 C45 H45B 110.8 . . ?
O10 C45 C46 104.7(4) . . ?
H45A C45 H45B 108.9 . . ?
C46 C45 H45A 110.8 . . ?
C46 C45 H45B 110.8 . . ?
C45 C46 H46A 111.1 . . ?
C45 C46 H46B 111.1 . . ?
H46A C46 H46B 109.0 . . ?
C47 C46 C45 103.4(4) . . ?
C47 C46 H46A 111.1 . . ?
C47 C46 H46B 111.1 . . ?
C46 C47 H47A 111.0 . . ?
C46 C47 H47B 111.0 . . ?
C46 C47 C48 103.6(4) . . ?
H47A C47 H47B 109.0 . . ?
C48 C47 H47A 111.0 . . ?
C48 C47 H47B 111.0 . . ?
O10 C48 C47 105.3(4) . . ?
O10 C48 H48A 110.7 . . ?
O10 C48 H48B 110.7 . . ?
C47 C48 H48A 110.7 . . ?
C47 C48 H48B 110.7 . . ?
H48A C48 H48B 108.8 . . ?

loop_
_geom_bond_atom_site_label_1
_geom_bond_atom_site_label_2
_geom_bond_distance
_geom_bond_site_symmetry_2
_geom_bond_publ_flag
Ni1 F1 1.975(2) . ?
Ni1 O1 2.047(3) . ?
Ni1 N1 2.096(3) . ?
Ni1 N2 2.208(3) . ?
Ni1 O4 2.012(3) . ?
Ni1 O5 2.070(3) . ?
F1 Ni2 1.908(2) . ?
O1 C12 1.243(5) . ?
N1 C19 1.358(5) . ?
N1 C22 1.323(5) . ?
C1 Ni2 1.996(4) . ?
C1 C8 1.537(7) . ?
C1 F9 1.352(5) . ?
C1 F10 1.361(5) . ?
Ni2 O2 1.971(3) . ?
Ni2 C2 2.017(4) . ?
Ni2 O3 1.953(3) . ?
Ni2 C3 1.982(4) . ?
O2 C12 1.250(5) . ?
N2 C15 1.322(5) . ?
N2 C19 1.362(5) . ?
C2 C7 1.537(6) . ?
C2 F11 1.344(5) . ?
C2 F12 1.359(5) . ?
F3 C9 1.356(6) . ?
O3 C10 1.244(5) . ?
C3 C11 1.546(6) . ?
C3 F16 1.350(5) . ?
C3 F17 1.361(5) . ?
F4 C9 1.322(6) . ?
O4 C10 1.237(5) . ?
F5 C9 1.326(6) . ?
O5 C24 1.444(5) . ?
O5 C27 1.452(5) . ?
F6 C8 1.327(5) . ?
F7 C8 1.348(5) . ?
C7 F13 1.342(5) . ?
C7 F14 1.323(5) . ?
C7 F15 1.331(5) . ?
F8 C8 1.317(6) . ?
C9 C10 1.540(6) . ?
C11 F18 1.342(5) . ?
C11 F19 1.337(5) . ?
C11 F20 1.335(5) . ?
C12 C13 1.550(6) . ?
C13 F21 1.344(6) . ?
C13 F22 1.323(6) . ?
C13 F23 1.318(5) . ?
C14 H14A 0.9800 . ?
C14 H14B 0.9800 . ?
C14 H14C 0.9800 . ?
C14 C15 1.505(6) . ?
C15 C16 1.424(5) . ?
C16 H16 0.9500 . ?
C16 C17 1.383(6) . ?
C17 H17 0.9500 . ?
C17 C18 1.418(6) . ?
C18 C19 1.402(5) . ?
C18 C20 1.419(6) . ?
C20 H20 0.9500 . ?
C20 C21 1.363(6) . ?
C21 H21 0.9500 . ?
C21 C22 1.424(6) . ?
C22 C23 1.496(6) . ?
C23 H23A 0.9800 . ?
C23 H23B 0.9800 . ?
C23 H23C 0.9800 . ?
C24 H24A 0.9900 . ?
C24 H24B 0.9900 . ?
C24 C25 1.513(6) . ?
C25 H25A 0.9900 . ?
C25 H25B 0.9900 . ?
C25 C26 1.515(7) . ?
C26 H26A 0.9900 . ?
C26 H26B 0.9900 . ?
C26 C27 1.525(6) . ?
C27 H27A 0.9900 . ?
C27 H27B 0.9900 . ?
F2 Ni3 1.913(2) . ?
F2 Ni4 1.963(2) . ?
Ni3 C4 1.978(5) . ?
Ni3 C5 2.024(5) . ?
Ni3 C6 2.000(5) . ?
Ni3 O7 1.980(3) . ?
Ni3 O8 1.974(4) . ?
N3 Ni4 2.085(3) . ?
N3 C40 1.357(6) . ?
N3 C43 1.316(6) . ?
Ni4 N4 2.230(3) . ?
Ni4 O6 2.055(3) . ?
Ni4 O9 2.016(3) . ?
Ni4 O10 2.068(3) . ?
N4 C36 1.315(6) . ?
N4 C40 1.371(6) . ?
C4 C29 1.546(8) . ?
C4 F30 1.366(5) . ?
C4 F31 1.359(5) . ?
C5 C28 1.540(8) . ?
C5 F35 1.356(6) . ?
C5 F36 1.348(6) . ?
O6 C33 1.242(5) . ?
C6 C30 1.543(8) . ?
C6 F37 1.337(5) . ?
C6 F38 1.341(7) . ?
O7 C33 1.255(5) . ?
O8 C31 1.242(6) . ?
O9 C31 1.234(5) . ?
O10 C45 1.450(5) . ?
O10 C48 1.442(5) . ?
F24 C34 1.325(5) . ?
F25 C34 1.347(5) . ?
F26 C34 1.323(5) . ?
F27 C29 1.329(7) . ?
F28 C29 1.328(6) . ?
C28 F32 1.331(6) . ?
C28 F33 1.314(6) . ?
C28 F34 1.348(5) . ?
F29 C29 1.342(6) . ?
C30 F39 1.317(6) . ?
C30 F40 1.344(7) . ?
C30 F41 1.339(7) . ?
C31 C32 1.554(6) . ?
C32 F42 1.310(6) . ?
C32 F43 1.324(6) . ?
C32 F44 1.335(6) . ?
C33 C34 1.545(6) . ?
C35 H35A 0.9800 . ?
C35 H35B 0.9800 . ?
C35 H35C 0.9800 . ?
C35 C36 1.509(9) . ?
C36 C37 1.418(7) . ?
C37 H37 0.9500 . ?
C37 C38 1.354(10) . ?
C38 H38 0.9500 . ?
C38 C39 1.422(9) . ?
C39 C40 1.393(6) . ?
C39 C41 1.400(9) . ?
C41 H41 0.9500 . ?
C41 C42 1.355(9) . ?
C42 H42 0.9500 . ?
C42 C43 1.437(6) . ?
C43 C44 1.483(7) . ?
C44 H44A 0.9800 . ?
C44 H44B 0.9800 . ?
C44 H44C 0.9800 . ?
C45 H45A 0.9900 . ?
C45 H45B 0.9900 . ?
C45 C46 1.529(6) . ?
C46 H46A 0.9900 . ?
C46 H46B 0.9900 . ?
C46 C47 1.515(7) . ?
C47 H47A 0.9900 . ?
C47 H47B 0.9900 . ?
C47 C48 1.518(6) . ?
C48 H48A 0.9900 . ?
C48 H48B 0.9900 . ?

loop_
_geom_torsion_atom_site_label_1
_geom_torsion_atom_site_label_2
_geom_torsion_atom_site_label_3
_geom_torsion_atom_site_label_4
_geom_torsion
_geom_torsion_site_symmetry_1
_geom_torsion_site_symmetry_2
_geom_torsion_site_symmetry_3
_geom_torsion_site_symmetry_4
_geom_torsion_publ_flag
Ni1 O1 C12 O2 -10.2(7) . . . . ?
Ni1 O1 C12 C13 170.1(3) . . . . ?
Ni1 N1 C19 N2 5.3(3) . . . . ?
Ni1 N1 C19 C18 -175.8(3) . . . . ?
Ni1 N1 C22 C21 171.9(3) . . . . ?
Ni1 N1 C22 C23 -8.2(7) . . . . ?
Ni1 N2 C15 C14 9.2(8) . . . . ?
Ni1 N2 C15 C16 -171.2(4) . . . . ?
Ni1 N2 C19 N1 -5.0(3) . . . . ?
Ni1 N2 C19 C18 176.1(3) . . . . ?
Ni1 O4 C10 O3 -5.2(7) . . . . ?
Ni1 O4 C10 C9 177.0(3) . . . . ?
Ni1 O5 C24 C25 -164.8(3) . . . . ?
Ni1 O5 C27 C26 -172.8(3) . . . . ?
O1 C12 C13 F21 -124.0(4) . . . . ?
O1 C12 C13 F22 119.0(4) . . . . ?
O1 C12 C13 F23 -4.4(6) . . . . ?
Ni2 C1 C8 F6 -52.1(5) . . . . ?
Ni2 C1 C8 F7 -169.9(3) . . . . ?
Ni2 C1 C8 F8 72.5(4) . . . . ?
Ni2 O2 C12 O1 -8.5(8) . . . . ?
Ni2 O2 C12 C13 171.3(3) . . . . ?
Ni2 C2 C7 F13 -171.5(3) . . . . ?
Ni2 C2 C7 F14 70.2(4) . . . . ?
Ni2 C2 C7 F15 -54.1(4) . . . . ?
Ni2 O3 C10 O4 -13.4(7) . . . . ?
Ni2 O3 C10 C9 164.4(3) . . . . ?
Ni2 C3 C11 F18 -173.0(3) . . . . ?
Ni2 C3 C11 F19 -54.5(4) . . . . ?
Ni2 C3 C11 F20 68.8(4) . . . . ?
O2 C12 C13 F21 56.2(5) . . . . ?
O2 C12 C13 F22 -60.8(5) . . . . ?
O2 C12 C13 F23 175.8(4) . . . . ?
N2 C15 C16 C17 -0.2(6) . . . . ?
F3 C9 C10 O3 -100.0(5) . . . . ?
F3 C9 C10 O4 78.2(5) . . . . ?
F4 C9 C10 O3 141.8(4) . . . . ?
F4 C9 C10 O4 -39.9(6) . . . . ?
F5 C9 C10 O3 18.7(6) . . . . ?
F5 C9 C10 O4 -163.0(4) . . . . ?
O5 C24 C25 C26 -35.4(4) . . . . ?
F9 C1 C8 F6 178.1(4) . . . . ?
F9 C1 C8 F7 60.3(5) . . . . ?
F9 C1 C8 F8 -57.3(5) . . . . ?
F10 C1 C8 F6 65.7(5) . . . . ?
F10 C1 C8 F7 -52.1(4) . . . . ?
F10 C1 C8 F8 -169.7(3) . . . . ?
F11 C2 C7 F13 -51.9(4) . . . . ?
F11 C2 C7 F14 -170.2(3) . . . . ?
F11 C2 C7 F15 65.5(4) . . . . ?
F12 C2 C7 F13 61.0(4) . . . . ?
F12 C2 C7 F14 -57.3(4) . . . . ?
F12 C2 C7 F15 178.4(3) . . . . ?
C14 C15 C16 C17 179.4(4) . . . . ?
C15 N2 C19 N1 179.2(3) . . . . ?
C15 N2 C19 C18 0.3(5) . . . . ?
C15 C16 C17 C18 0.0(6) . . . . ?
F16 C3 C11 F18 57.7(4) . . . . ?
F16 C3 C11 F19 176.2(3) . . . . ?
F16 C3 C11 F20 -60.5(4) . . . . ?
C16 C17 C18 C19 0.3(5) . . . . ?
C16 C17 C18 C20 -179.3(4) . . . . ?
F17 C3 C11 F18 -54.1(4) . . . . ?
F17 C3 C11 F19 64.4(4) . . . . ?
F17 C3 C11 F20 -172.3(3) . . . . ?
C17 C18 C19 N1 -179.2(3) . . . . ?
C17 C18 C19 N2 -0.5(5) . . . . ?
C17 C18 C20 C21 179.4(4) . . . . ?
C18 C20 C21 C22 -0.6(6) . . . . ?
C19 N1 C22 C21 -0.8(5) . . . . ?
C19 N1 C22 C23 179.1(3) . . . . ?
C19 N2 C15 C14 -179.5(3) . . . . ?
C19 N2 C15 C16 0.0(5) . . . . ?
C19 C18 C20 C21 -0.1(6) . . . . ?
C20 C18 C19 N1 0.4(5) . . . . ?
C20 C18 C19 N2 179.1(3) . . . . ?
C20 C21 C22 N1 1.1(6) . . . . ?
C20 C21 C22 C23 -178.8(4) . . . . ?
C22 N1 C19 N2 -178.8(3) . . . . ?
C22 N1 C19 C18 0.0(5) . . . . ?
C24 O5 C27 C26 1.0(4) . . . . ?
C24 C25 C26 C27 35.7(4) . . . . ?
C25 C26 C27 O5 -23.1(4) . . . . ?
C27 O5 C24 C25 21.7(5) . . . . ?
Ni3 C4 C29 F27 54.0(5) . . . . ?
Ni3 C4 C29 F28 -70.7(5) . . . . ?
Ni3 C4 C29 F29 172.8(3) . . . . ?
Ni3 C5 C28 F32 53.4(5) . . . . ?
Ni3 C5 C28 F33 -70.5(5) . . . . ?
Ni3 C5 C28 F34 170.5(3) . . . . ?
Ni3 C6 C30 F39 53.2(6) . . . . ?
Ni3 C6 C30 F40 170.6(3) . . . . ?
Ni3 C6 C30 F41 -71.3(5) . . . . ?
Ni3 O7 C33 O6 5.2(7) . . . . ?
Ni3 O7 C33 C34 -172.5(3) . . . . ?
Ni3 O8 C31 O9 6.3(8) . . . . ?
Ni3 O8 C31 C32 -173.4(3) . . . . ?
Ni4 N3 C40 N4 -3.8(3) . . . . ?
Ni4 N3 C40 C39 175.5(4) . . . . ?
Ni4 N3 C43 C42 -172.3(3) . . . . ?
Ni4 N3 C43 C44 6.7(7) . . . . ?
Ni4 N4 C36 C35 -8.5(9) . . . . ?
Ni4 N4 C36 C37 171.5(5) . . . . ?
Ni4 N4 C40 N3 3.5(3) . . . . ?
Ni4 N4 C40 C39 -175.7(4) . . . . ?
Ni4 O6 C33 O7 -1.2(7) . . . . ?
Ni4 O6 C33 C34 176.6(3) . . . . ?
Ni4 O9 C31 O8 -5.9(8) . . . . ?
Ni4 O9 C31 C32 173.8(3) . . . . ?
Ni4 O10 C45 C46 162.2(3) . . . . ?
Ni4 O10 C48 C47 176.6(3) . . . . ?
N4 C36 C37 C38 0.0(7) . . . . ?
O6 C33 C34 F24 31.4(5) . . . . ?
O6 C33 C34 F25 -87.8(4) . . . . ?
O6 C33 C34 F26 154.8(4) . . . . ?
O7 C33 C34 F24 -150.4(4) . . . . ?
O7 C33 C34 F25 90.4(4) . . . . ?
O7 C33 C34 F26 -27.0(5) . . . . ?
O8 C31 C32 F42 -52.8(5) . . . . ?
O8 C31 C32 F43 -174.7(4) . . . . ?
O8 C31 C32 F44 65.9(5) . . . . ?
O9 C31 C32 F42 127.5(4) . . . . ?
O9 C31 C32 F43 5.6(6) . . . . ?
O9 C31 C32 F44 -113.9(5) . . . . ?
O10 C45 C46 C47 27.8(5) . . . . ?
F30 C4 C29 F27 -177.9(4) . . . . ?
F30 C4 C29 F28 57.4(5) . . . . ?
F30 C4 C29 F29 -59.1(5) . . . . ?
F31 C4 C29 F27 -65.2(5) . . . . ?
F31 C4 C29 F28 170.1(4) . . . . ?
F31 C4 C29 F29 53.5(5) . . . . ?
F35 C5 C28 F32 180.0(4) . . . . ?
F35 C5 C28 F33 56.0(5) . . . . ?
F35 C5 C28 F34 -62.9(5) . . . . ?
C35 C36 C37 C38 179.9(5) . . . . ?
F36 C5 C28 F32 -67.0(5) . . . . ?
F36 C5 C28 F33 169.0(4) . . . . ?
F36 C5 C28 F34 50.0(5) . . . . ?
C36 N4 C40 N3 179.4(4) . . . . ?
C36 N4 C40 C39 0.1(6) . . . . ?
C36 C37 C38 C39 -0.7(7) . . . . ?
F37 C6 C30 F39 -179.2(5) . . . . ?
F37 C6 C30 F40 -61.9(6) . . . . ?
F37 C6 C30 F41 56.2(6) . . . . ?
C37 C38 C39 C40 1.1(7) . . . . ?
C37 C38 C39 C41 -179.6(5) . . . . ?
F38 C6 C30 F39 -63.7(6) . . . . ?
F38 C6 C30 F40 53.7(5) . . . . ?
F38 C6 C30 F41 171.8(4) . . . . ?
C38 C39 C40 N3 180.0(4) . . . . ?
C38 C39 C40 N4 -0.8(6) . . . . ?
C38 C39 C41 C42 179.6(4) . . . . ?
C39 C41 C42 C43 1.2(7) . . . . ?
C40 N3 C43 C42 0.3(6) . . . . ?
C40 N3 C43 C44 179.2(4) . . . . ?
C40 N4 C36 C35 -179.6(4) . . . . ?
C40 N4 C36 C37 0.3(6) . . . . ?
C40 C39 C41 C42 -1.1(6) . . . . ?
C41 C39 C40 N3 0.6(6) . . . . ?
C41 C39 C40 N4 179.8(4) . . . . ?
C41 C42 C43 N3 -0.8(6) . . . . ?
C41 C42 C43 C44 -179.7(4) . . . . ?
C43 N3 C40 N4 -179.5(3) . . . . ?
C43 N3 C40 C39 -0.2(6) . . . . ?
C45 O10 C48 C47 -10.9(5) . . . . ?
C45 C46 C47 C48 -34.1(5) . . . . ?
C46 C47 C48 O10 28.1(5) . . . . ?
C48 O10 C45 C46 -10.7(5) . . . . ?
